data_4037213
loop_
_publ_author_name
'Pigulski, Bart\/lomiej'
'Arendt, Agata'
'Tomilin, Denis N.'
'Sobenina, Lyubov N.'
'Trofimov, Boris A.'
'Szafert, S\/lawomir'

_publ_section_title
;
 Transition-Metal Free Mechanochemical Approach to Polyyne Substituted
 Pyrroles.
;
_journal_issue 19
_journal_name_full 'The Journal of organic chemistry'
_journal_page_first 9188
_journal_page_last 9198
_journal_paper_doi 10.1021/acs.joc.6b01732
_journal_volume 81
_journal_year 2016
_chemical_formula_moiety 'C22 H16 N2 O2'
_chemical_formula_sum 'C22 H16 N2 O2'
_chemical_formula_weight 340.37
_space_group_crystal_system triclinic
_space_group_IT_number 2
_space_group_name_Hall '-P 1'
_space_group_name_H-M_alt 'P -1'
_atom_sites_solution_hydrogens geom
_audit_creation_method SHELXL-2014/7
_cell_angle_alpha 100.03(3)
_cell_angle_beta 94.52(3)
_cell_angle_gamma 105.83(3)
_cell_formula_units_Z 2
_cell_length_a 7.011(2)
_cell_length_b 8.377(2)
_cell_length_c 15.363(5)
_cell_measurement_reflns_used 1010
_cell_measurement_temperature 100(2)
_cell_measurement_theta_max 27.2140
_cell_measurement_theta_min 3.4900
_cell_volume 847.2(5)
_computing_structure_refinement 'SHELXL-2014/7 (Sheldrick, 2014)'
_diffrn_ambient_temperature 100(2)
_diffrn_detector_area_resol_mean 8.3359
_diffrn_measured_fraction_theta_full 0.799
_diffrn_measured_fraction_theta_max 0.436
_diffrn_measurement_device_type 'Kuma KM-4 CCD'
_diffrn_measurement_method '/w scans'
_diffrn_radiation_type MoK\a
_diffrn_radiation_wavelength 0.71073
_diffrn_reflns_av_R_equivalents 0.0839
_diffrn_reflns_av_unetI/netI 0.1906
_diffrn_reflns_Laue_measured_fraction_full 0.799
_diffrn_reflns_Laue_measured_fraction_max 0.436
_diffrn_reflns_limit_h_max 9
_diffrn_reflns_limit_h_min -8
_diffrn_reflns_limit_k_max 10
_diffrn_reflns_limit_k_min -13
_diffrn_reflns_limit_l_max 20
_diffrn_reflns_limit_l_min -16
_diffrn_reflns_number 5810
_diffrn_reflns_point_group_measured_fraction_full 0.799
_diffrn_reflns_point_group_measured_fraction_max 0.436
_diffrn_reflns_theta_full 26.000
_diffrn_reflns_theta_max 36.537
_diffrn_reflns_theta_min 3.047
_diffrn_source 'Enhance (Mo) X-ray Source'
_exptl_absorpt_coefficient_mu 0.087
_exptl_absorpt_correction_type none
_exptl_crystal_colour red
_exptl_crystal_density_diffrn 1.334
_exptl_crystal_description plates
_exptl_crystal_F_000 356
_exptl_crystal_size_max 0.390
_exptl_crystal_size_mid 0.330
_exptl_crystal_size_min 0.070
_refine_diff_density_max 0.282
_refine_diff_density_min -0.248
_refine_diff_density_rms 0.062
_refine_ls_extinction_method none
_refine_ls_goodness_of_fit_ref 0.846
_refine_ls_hydrogen_treatment constr
_refine_ls_matrix_type full
_refine_ls_number_parameters 235
_refine_ls_number_reflns 3637
_refine_ls_number_restraints 0
_refine_ls_restrained_S_all 0.846
_refine_ls_R_factor_all 0.1948
_refine_ls_R_factor_gt 0.0749
_refine_ls_shift/su_max 0.000
_refine_ls_shift/su_mean 0.000
_refine_ls_structure_factor_coef Fsqd
_refine_ls_weighting_details 'w=1/[\s^2^(Fo^2^)+(0.0674P)^2^] where P=(Fo^2^+2Fc^2^)/3'
_refine_ls_weighting_scheme calc
_refine_ls_wR_factor_gt 0.1454
_refine_ls_wR_factor_ref 0.1759
_reflns_Friedel_coverage 0.000
_reflns_number_gt 1389
_reflns_number_total 3637
_reflns_threshold_expression 'I > 2\s(I)'
_cod_data_source_file jo6b01732_si_001.cif
_cod_data_source_block 2-C6THI-Vin
_cod_original_cell_volume 847.2(4)
_cod_database_code 4037213
_shelx_shelxl_version_number 2014/7
_shelx_space_group_comment
;
The symmetry employed for this shelxl refinement is uniquely defined
by the following loop, which should always be used as a source of
symmetry information in preference to the above space-group names.
They are only intended as comments.
;
_shelx_estimated_absorpt_t_min 0.967
_shelx_estimated_absorpt_t_max 0.994

loop_
_space_group_symop_operation_xyz
'x, y, z'
'-x, -y, -z'

loop_
_atom_site_label
_atom_site_type_symbol
_atom_site_fract_x
_atom_site_fract_y
_atom_site_fract_z
_atom_site_U_iso_or_equiv
_atom_site_adp_type
_atom_site_occupancy
_atom_site_site_symmetry_order
_atom_site_calc_flag
_atom_site_refinement_flags_posn
_atom_site_refinement_flags_adp
O1 O 0.1679(4) 0.3262(3) 0.37332(17) 0.0444(7) Uani 1 1 d . .
O2 O 0.0922(4) 0.1288(4) 0.25327(19) 0.0449(7) Uani 1 1 d . .
N1 N 0.2820(4) 1.4273(3) -0.29883(18) 0.0240(6) Uani 1 1 d . .
N2 N 0.1391(4) 0.2789(4) 0.2914(2) 0.0341(8) Uani 1 1 d . .
C5 C 0.2305(5) 0.8843(4) 0.0365(2) 0.0276(8) Uani 1 1 d . .
C4 C 0.2491(5) 1.0049(4) -0.0146(2) 0.0267(8) Uani 1 1 d . .
C6 C 0.2137(5) 0.7776(4) 0.0811(2) 0.0282(8) Uani 1 1 d . .
C3 C 0.2646(5) 1.1120(4) -0.0592(2) 0.0285(8) Uani 1 1 d . .
C1 C 0.2957(5) 1.3421(4) -0.1531(2) 0.0275(8) Uani 1 1 d . .
C9 C 0.1519(5) 0.3604(4) 0.1459(2) 0.0283(8) Uani 1 1 d . .
H9 H 0.1342 0.2453 0.1192 0.034 Uiso 1 1 calc R U
C7 C 0.1945(5) 0.6506(4) 0.1340(2) 0.0254(8) Uani 1 1 d . .
C2 C 0.2815(5) 1.2341(5) -0.1092(2) 0.0293(8) Uani 1 1 d . .
C8 C 0.1719(5) 0.4821(4) 0.0947(2) 0.0276(8) Uani 1 1 d . .
H8 H 0.1703 0.4511 0.0321 0.033 Uiso 1 1 calc R U
C16 C 0.3149(5) 1.5785(4) -0.3298(2) 0.0246(8) Uani 1 1 d . .
C14 C 0.3665(5) 1.6427(4) -0.1792(2) 0.0274(8) Uani 1 1 d . .
H14 H 0.3977 1.7053 -0.1195 0.033 Uiso 1 1 calc R U
C12 C 0.1976(5) 0.6956(4) 0.2275(2) 0.0298(8) Uani 1 1 d . .
H12 H 0.2100 0.8094 0.2549 0.036 Uiso 1 1 calc R U
C11 C 0.1826(5) 0.5743(4) 0.2783(2) 0.0305(8) Uani 1 1 d . .
H11 H 0.1889 0.6039 0.3413 0.037 Uiso 1 1 calc R U
C13 C 0.3133(5) 1.4692(4) -0.2051(2) 0.0264(8) Uani 1 1 d . .
C19 C 0.4672(5) 1.9043(4) -0.3615(2) 0.0326(8) Uani 1 1 d . .
H19A H 0.4780 2.0201 -0.3711 0.039 Uiso 1 1 calc R U
H19B H 0.5978 1.8828 -0.3683 0.039 Uiso 1 1 calc R U
C17 C 0.2949(5) 1.5933(4) -0.4251(2) 0.0311(8) Uani 1 1 d . .
H17A H 0.1654 1.5158 -0.4567 0.037 Uiso 1 1 calc R U
H17B H 0.4035 1.5603 -0.4541 0.037 Uiso 1 1 calc R U
C21 C 0.2194(5) 1.2586(4) -0.3469(2) 0.0338(9) Uani 1 1 d . .
H21 H 0.1740 1.1743 -0.3131 0.041 Uiso 1 1 calc R U
C10 C 0.1583(5) 0.4095(4) 0.2369(2) 0.0263(8) Uani 1 1 d . .
C18 C 0.3060(5) 1.7761(4) -0.4312(2) 0.0320(8) Uani 1 1 d . .
H18A H 0.3346 1.7939 -0.4914 0.038 Uiso 1 1 calc R U
H18B H 0.1747 1.7950 -0.4226 0.038 Uiso 1 1 calc R U
C15 C 0.3667(5) 1.7114(4) -0.2568(2) 0.0263(8) Uani 1 1 d . .
C20 C 0.4175(5) 1.8920(4) -0.2665(2) 0.0328(9) Uani 1 1 d . .
H20A H 0.5339 1.9611 -0.2223 0.039 Uiso 1 1 calc R U
H20B H 0.3030 1.9367 -0.2551 0.039 Uiso 1 1 calc R U
C22 C 0.2159(7) 1.2036(5) -0.4318(3) 0.0511(11) Uani 1 1 d . .
H22A H 0.2594 1.2816 -0.4694 0.061 Uiso 1 1 calc R U
H22B H 0.1698 1.0854 -0.4563 0.061 Uiso 1 1 calc R U

loop_
_atom_site_aniso_label
_atom_site_aniso_U_11
_atom_site_aniso_U_22
_atom_site_aniso_U_33
_atom_site_aniso_U_23
_atom_site_aniso_U_13
_atom_site_aniso_U_12
O1 0.0509(18) 0.066(2) 0.0266(16) 0.0215(14) 0.0090(13) 0.0256(15)
O2 0.0423(17) 0.0403(17) 0.0532(19) 0.0194(15) 0.0025(14) 0.0088(13)
N1 0.0239(15) 0.0251(16) 0.0242(16) 0.0060(13) 0.0025(12) 0.0087(12)
N2 0.0251(17) 0.047(2) 0.036(2) 0.0184(18) 0.0085(14) 0.0139(15)
C5 0.024(2) 0.0285(19) 0.029(2) 0.0058(17) 0.0039(15) 0.0066(15)
C4 0.0257(19) 0.0277(19) 0.0269(19) 0.0044(17) 0.0062(15) 0.0082(14)
C6 0.0216(19) 0.034(2) 0.025(2) 0.0013(18) 0.0027(15) 0.0038(15)
C3 0.025(2) 0.032(2) 0.029(2) 0.0058(18) 0.0085(16) 0.0083(15)
C1 0.0210(19) 0.033(2) 0.028(2) 0.0035(18) 0.0048(15) 0.0085(15)
C9 0.0276(19) 0.030(2) 0.028(2) 0.0052(17) 0.0021(15) 0.0107(15)
C7 0.0230(18) 0.031(2) 0.0224(19) 0.0095(16) 0.0053(15) 0.0051(15)
C2 0.025(2) 0.036(2) 0.028(2) 0.0079(18) 0.0094(16) 0.0086(16)
C8 0.0306(19) 0.034(2) 0.0212(19) 0.0066(16) 0.0077(15) 0.0118(16)
C16 0.0242(18) 0.0273(19) 0.0262(19) 0.0087(16) 0.0047(15) 0.0117(15)
C14 0.0215(18) 0.032(2) 0.026(2) 0.0041(16) 0.0018(15) 0.0038(15)
C12 0.029(2) 0.0279(19) 0.030(2) 0.0024(17) 0.0091(16) 0.0050(15)
C11 0.028(2) 0.039(2) 0.0222(19) 0.0056(18) 0.0054(15) 0.0049(16)
C13 0.0206(18) 0.038(2) 0.0234(19) 0.0103(17) 0.0051(14) 0.0091(15)
C19 0.030(2) 0.031(2) 0.037(2) 0.0130(17) 0.0070(17) 0.0055(16)
C17 0.031(2) 0.036(2) 0.030(2) 0.0085(17) 0.0068(16) 0.0138(16)
C21 0.036(2) 0.030(2) 0.037(2) 0.0080(18) 0.0038(17) 0.0115(16)
C10 0.0240(18) 0.032(2) 0.0259(19) 0.0136(17) 0.0063(15) 0.0081(15)
C18 0.029(2) 0.035(2) 0.036(2) 0.0124(17) 0.0061(16) 0.0130(16)
C15 0.0203(18) 0.0285(19) 0.029(2) 0.0023(16) 0.0044(14) 0.0069(14)
C20 0.032(2) 0.029(2) 0.037(2) 0.0080(17) 0.0028(17) 0.0092(16)
C22 0.073(3) 0.040(2) 0.040(3) 0.004(2) -0.003(2) 0.021(2)

loop_
_atom_type_symbol
_atom_type_description
_atom_type_scat_dispersion_real
_atom_type_scat_dispersion_imag
_atom_type_scat_source
C C 0.0033 0.0016 'International Tables Vol C Tables 4.2.6.8 and 6.1.1.4'
H H 0.0000 0.0000 'International Tables Vol C Tables 4.2.6.8 and 6.1.1.4'
N N 0.0061 0.0033 'International Tables Vol C Tables 4.2.6.8 and 6.1.1.4'
O O 0.0106 0.0060 'International Tables Vol C Tables 4.2.6.8 and 6.1.1.4'

loop_
_geom_angle_atom_site_label_1
_geom_angle_atom_site_label_2
_geom_angle_atom_site_label_3
_geom_angle
C16 N1 C13 107.6(3)
C16 N1 C21 129.7(3)
C13 N1 C21 122.6(3)
O2 N2 O1 123.4(3)
O2 N2 C10 118.7(3)
O1 N2 C10 117.8(3)
C6 C5 C4 179.7(4)
C3 C4 C5 179.4(4)
C5 C6 C7 179.7(4)
C4 C3 C2 179.5(4)
C2 C1 C13 179.7(4)
C8 C9 C10 118.5(3)
C8 C9 H9 120.8
C10 C9 H9 120.8
C8 C7 C12 119.2(3)
C8 C7 C6 121.0(3)
C12 C7 C6 119.8(3)
C1 C2 C3 179.7(4)
C9 C8 C7 120.6(3)
C9 C8 H8 119.7
C7 C8 H8 119.7
C15 C16 N1 108.2(3)
C15 C16 C17 126.1(3)
N1 C16 C17 125.7(3)
C13 C14 C15 108.0(3)
C13 C14 H14 126.0
C15 C14 H14 126.0
C11 C12 C7 119.8(3)
C11 C12 H12 120.1
C7 C12 H12 120.1
C12 C11 C10 119.1(3)
C12 C11 H11 120.5
C10 C11 H11 120.5
C14 C13 N1 108.2(3)
C14 C13 C1 130.3(3)
N1 C13 C1 121.4(3)
C18 C19 C20 110.9(3)
C18 C19 H19A 109.5
C20 C19 H19A 109.5
C18 C19 H19B 109.5
C20 C19 H19B 109.5
H19A C19 H19B 108.1
C16 C17 C18 109.7(3)
C16 C17 H17A 109.7
C18 C17 H17A 109.7
C16 C17 H17B 109.7
C18 C17 H17B 109.7
H17A C17 H17B 108.2
C22 C21 N1 128.2(4)
C22 C21 H21 115.9
N1 C21 H21 115.9
C11 C10 C9 122.8(3)
C11 C10 N2 119.1(3)
C9 C10 N2 118.2(3)
C19 C18 C17 111.9(3)
C19 C18 H18A 109.2
C17 C18 H18A 109.2
C19 C18 H18B 109.2
C17 C18 H18B 109.2
H18A C18 H18B 107.9
C16 C15 C14 108.0(3)
C16 C15 C20 122.0(3)
C14 C15 C20 130.0(3)
C15 C20 C19 109.7(3)
C15 C20 H20A 109.7
C19 C20 H20A 109.7
C15 C20 H20B 109.7
C19 C20 H20B 109.7
H20A C20 H20B 108.2
C21 C22 H22A 120.0
C21 C22 H22B 120.0
H22A C22 H22B 120.0

loop_
_geom_bond_atom_site_label_1
_geom_bond_atom_site_label_2
_geom_bond_distance
O1 N2 1.235(4)
O2 N2 1.232(4)
N1 C16 1.397(4)
N1 C13 1.406(4)
N1 C21 1.408(4)
N2 C10 1.474(4)
C5 C6 1.205(5)
C5 C4 1.368(5)
C4 C3 1.209(5)
C6 C7 1.431(5)
C3 C2 1.368(5)
C1 C2 1.207(5)
C1 C13 1.424(5)
C9 C8 1.377(5)
C9 C10 1.381(5)
C9 H9 0.9500
C7 C8 1.396(4)
C7 C12 1.418(5)
C8 H8 0.9500
C16 C15 1.381(4)
C16 C17 1.490(5)
C14 C13 1.374(5)
C14 C15 1.411(5)
C14 H14 0.9500
C12 C11 1.372(5)
C12 H12 0.9500
C11 C10 1.374(5)
C11 H11 0.9500
C19 C18 1.524(5)
C19 C20 1.541(5)
C19 H19A 0.9900
C19 H19B 0.9900
C17 C18 1.532(5)
C17 H17A 0.9900
C17 H17B 0.9900
C21 C22 1.302(5)
C21 H21 0.9500
C18 H18A 0.9900
C18 H18B 0.9900
C15 C20 1.494(5)
C20 H20A 0.9900
C20 H20B 0.9900
C22 H22A 0.9500
C22 H22B 0.9500

loop_
_geom_torsion_atom_site_label_1
_geom_torsion_atom_site_label_2
_geom_torsion_atom_site_label_3
_geom_torsion_atom_site_label_4
_geom_torsion
C10 C9 C8 C7 -1.1(5)
C12 C7 C8 C9 0.3(5)
C6 C7 C8 C9 -179.5(3)
C13 N1 C16 C15 0.3(3)
C21 N1 C16 C15 177.4(3)
C13 N1 C16 C17 -178.9(3)
C21 N1 C16 C17 -1.8(5)
C8 C7 C12 C11 1.3(5)
C6 C7 C12 C11 -178.9(3)
C7 C12 C11 C10 -2.1(5)
C15 C14 C13 N1 0.7(4)
C15 C14 C13 C1 178.3(3)
C16 N1 C13 C14 -0.6(3)
C21 N1 C13 C14 -178.0(3)
C16 N1 C13 C1 -178.5(3)
C21 N1 C13 C1 4.1(4)
C15 C16 C17 C18 -9.4(4)
N1 C16 C17 C18 169.7(3)
C16 N1 C21 C22 15.3(6)
C13 N1 C21 C22 -168.0(4)
C12 C11 C10 C9 1.2(5)
C12 C11 C10 N2 -179.1(3)
C8 C9 C10 C11 0.4(5)
C8 C9 C10 N2 -179.3(3)
O2 N2 C10 C11 170.9(3)
O1 N2 C10 C11 -7.9(4)
O2 N2 C10 C9 -9.4(4)
O1 N2 C10 C9 171.8(3)
C20 C19 C18 C17 -64.2(4)
C16 C17 C18 C19 41.6(4)
N1 C16 C15 C14 0.1(3)
C17 C16 C15 C14 179.4(3)
N1 C16 C15 C20 178.3(3)
C17 C16 C15 C20 -2.4(5)
C13 C14 C15 C16 -0.5(4)
C13 C14 C15 C20 -178.6(3)
C16 C15 C20 C19 -17.8(4)
C14 C15 C20 C19 160.1(3)
C18 C19 C20 C15 49.5(4)
